data_7247826
loop_
_publ_author_name
'Zhang, Menglei'
'Li, Zhongkui'
'Zhu, Yanhong'
'Yan, Li'
'Zhong, Xue'
'Zhang, Yijie'
'Li, Ziyao'
'Bai, Yixiang'
'Li, Hui'

_publ_section_title
;
 Mimic uracil--uracil base pairing: self-assembly and single crystal
 structure
;
_journal_issue 3
_journal_name_full CrystEngComm
_journal_page_first 261
_journal_page_last 267
_journal_paper_doi 10.1039/D3CE01056B
_journal_volume 26
_journal_year 2024
_chemical_absolute_configuration ad
_chemical_formula_moiety 'C27 H29 Cd N8 O11 P, 3(H2 O)'
_chemical_formula_sum 'C27 H35 Cd N8 O14 P'
_chemical_formula_weight 839.00
_space_group_crystal_system orthorhombic
_space_group_IT_number 20
_space_group_name_Hall 'C 2c 2'
_space_group_name_H-M_alt 'C 2 2 21'
_atom_sites_solution_hydrogens mixed
_atom_sites_solution_primary direct
_audit_creation_date 2023-06-26
_audit_creation_method
;
Olex2 1.5
(compiled 2023.03.06 svn.rbb2c1857 for OlexSys, GUI svn.r6748)
;
_audit_update_record
;
2023-08-16 deposited with the CCDC.	2023-12-01 downloaded from the CCDC.
;
_cell_angle_alpha 90
_cell_angle_beta 90
_cell_angle_gamma 90
_cell_formula_units_Z 8
_cell_length_a 10.7744(4)
_cell_length_b 25.5061(11)
_cell_length_c 31.6431(12)
_cell_measurement_reflns_used 9861
_cell_measurement_temperature 296.15
_cell_measurement_theta_max 27.03
_cell_measurement_theta_min 2.42
_cell_volume 8695.9(6)
_computing_cell_refinement 'SAINT v8.34A (Bruker, 2013)'
_computing_data_reduction 'SAINT v8.34A (Bruker, 2013)'
_computing_molecular_graphics 'Olex2 1.5 (Dolomanov et al., 2009)'
_computing_publication_material 'Olex2 1.5 (Dolomanov et al., 2009)'
_computing_structure_refinement 'SHELXL 2018/3 (Sheldrick, 2015)'
_computing_structure_solution 'SHELXS  (Sheldrick, 2008)'
_diffrn_ambient_temperature 296.15
_diffrn_detector_area_resol_mean 7.9
_diffrn_detector_type 'CCD area detector'
_diffrn_measured_fraction_theta_full 1.000
_diffrn_measured_fraction_theta_max 0.998
_diffrn_measurement_device 'three-circle diffractometer'
_diffrn_measurement_device_type 'Bruker APEX-II CCD'
_diffrn_measurement_method '\f and \w scans'
_diffrn_radiation_type MoK\a
_diffrn_radiation_wavelength 0.71073
_diffrn_reflns_av_R_equivalents 0.0503
_diffrn_reflns_av_unetI/netI 0.0454
_diffrn_reflns_Laue_measured_fraction_full 1.000
_diffrn_reflns_Laue_measured_fraction_max 0.998
_diffrn_reflns_limit_h_max 13
_diffrn_reflns_limit_h_min -13
_diffrn_reflns_limit_k_max 32
_diffrn_reflns_limit_k_min -32
_diffrn_reflns_limit_l_max 40
_diffrn_reflns_limit_l_min -40
_diffrn_reflns_number 49298
_diffrn_reflns_point_group_measured_fraction_full 1.000
_diffrn_reflns_point_group_measured_fraction_max 0.998
_diffrn_reflns_theta_full 25.242
_diffrn_reflns_theta_max 27.134
_diffrn_reflns_theta_min 1.287
_diffrn_standards_number 0
_exptl_absorpt_coefficient_mu 0.601
_exptl_absorpt_correction_T_max 0.7455
_exptl_absorpt_correction_T_min 0.5337
_exptl_absorpt_correction_type none
_exptl_absorpt_process_details
;
SADABS-2014/5 (Bruker,2014/5) was used for absorption correction.
wR2(int) was 0.0757 before and 0.0493 after correction.
The Ratio of minimum to maximum transmission is 0.7159.
The \l/2 correction factor is 0.00150.
;
_exptl_crystal_colour yellow
_exptl_crystal_colour_primary yellow
_exptl_crystal_density_diffrn 1.282
_exptl_crystal_description plate
_exptl_crystal_F_000 3424
_exptl_crystal_size_max 0.26
_exptl_crystal_size_mid 0.24
_exptl_crystal_size_min 0.04
_refine_diff_density_max 0.990
_refine_diff_density_min -0.954
_refine_diff_density_rms 0.073
_refine_ls_abs_structure_details
;
 Flack x determined using 2894 quotients [(I+)-(I-)]/[(I+)+(I-)]
 (Parsons, Flack and Wagner, Acta Cryst. B69 (2013) 249-259).
;
_refine_ls_abs_structure_Flack 0.000(9)
_refine_ls_extinction_method none
_refine_ls_goodness_of_fit_ref 1.032
_refine_ls_hydrogen_treatment constr
_refine_ls_matrix_type full
_refine_ls_number_parameters 486
_refine_ls_number_reflns 9610
_refine_ls_number_restraints 118
_refine_ls_restrained_S_all 1.032
_refine_ls_R_factor_all 0.0601
_refine_ls_R_factor_gt 0.0407
_refine_ls_shift/su_max 0.001
_refine_ls_shift/su_mean 0.000
_refine_ls_structure_factor_coef Fsqd
_refine_ls_weighting_details 'w=1/[\s^2^(Fo^2^)+(0.0496P)^2^+5.6080P] where P=(Fo^2^+2Fc^2^)/3'
_refine_ls_weighting_scheme calc
_refine_ls_wR_factor_gt 0.0922
_refine_ls_wR_factor_ref 0.0994
_reflns_Friedel_coverage 0.829
_reflns_Friedel_fraction_full 1.000
_reflns_Friedel_fraction_max 0.997
_reflns_number_gt 7596
_reflns_number_total 9610
_reflns_threshold_expression 'I > 2\s(I)'
_cod_data_source_file d3ce01056b2.cif
_cod_data_source_block 00
_cod_depositor_comments 'Adding full bibliography for 7247822--7247826.cif.'
_cod_database_code 7247826
_shelx_shelxl_version_number 2018/3
_shelx_space_group_comment
;
The symmetry employed for this shelxl refinement is uniquely defined
by the following loop, which should always be used as a source of
symmetry information in preference to the above space-group names.
They are only intended as comments.
;
_shelx_estimated_absorpt_t_max 0.976
_shelx_estimated_absorpt_t_min 0.859
_olex2_refinement_description
;
1. Fixed Uiso
 At 1.2 times of:
  All C(H) groups, All N(H) groups
 At 1.5 times of:
  All O(H) groups, All O(H,H) groups
2. Restrained distances
 H13b-O5
 1.95 with sigma of 0.02
3. Uiso/Uaniso restraints and constraints
Uanis(O14) \\sim Ueq: with sigma of 0.01 and sigma for terminal atoms of 0.02
4. Rigid body (RIGU) restrains
 N2, N6, N9, N10, C13, C14, C15, C16, C17, C18, C19, C20, C21, C22, C23, C24
 with sigma for 1-2 distances of 0.004 and sigma for 1-3 distances of 0.004
5. Others
 Fixed Sof: N6(0.5) N9(0.5) C14(0.5) H14(0.5) C13(0.5) H13(0.5) N2(0.5)
 C17(0.5) H17(0.5) C16(0.5) H16(0.5) C15(0.5) C18(0.5) H18(0.5) C21(0.5)
 C20(0.5) H20(0.5) C19(0.5) H19(0.5) N10(0.5) C23(0.5) H23(0.5) C22(0.5)
 H22(0.5) C24(0.5) H24(0.5)
6.a Free rotating group:
 O13(H13a,H13b), O14(H14a,H14b), O12(H12a,H12b)
6.b Rotating group:
 O1(H1a,H1b), O3(H3a,H3b)
6.c Ternary CH refined with riding coordinates:
 C26(H26), C27(H27), C28(H28), C29(H29)
6.d Aromatic/amide H refined with riding coordinates:
 C2(H2), C1(H1), C5(H5), C4(H4), C6(H6), C7(H7), C8(H8a), C10(H10), C11(H11),
 C12(H12), C25(H25), N8(H8b), C32(H32), C33(H33), C14(H14), C13(H13), C17(H17),
 C16(H16), C18(H18), C20(H20), C19(H19), C23(H23), C22(H22), C24(H24)
6.e Fitted hexagon refined as free rotating group:
 C2(C1,N1,C5,C4,C3), C7(C8,C9,C10,C11,N5), C30(N8,C31,C32,C33,N7), C14(C13,N2,
 C17,C16,C15), C21(C20,C19,N10,C23,C22)
6.f Idealised tetrahedral OH refined as rotating group:
 O8(H8), O9(H9)
;
_smtbx_masks_void_probe_radius 1.2
_smtbx_masks_void_truncation_radius 1.2
_olex2_submission_special_instructions 'No special instructions were received'

loop_
_space_group_symop_operation_xyz
'x, y, z'
'-x, -y, z+1/2'
'-x, y, -z+1/2'
'x, -y, -z'
'x+1/2, y+1/2, z'
'-x+1/2, -y+1/2, z+1/2'
'-x+1/2, y+1/2, -z+1/2'
'x+1/2, -y+1/2, -z'

loop_
_atom_site_label
_atom_site_type_symbol
_atom_site_fract_x
_atom_site_fract_y
_atom_site_fract_z
_atom_site_U_iso_or_equiv
_atom_site_adp_type
_atom_site_occupancy
_atom_site_site_symmetry_order
_atom_site_calc_flag
_atom_site_refinement_flags_posn
_atom_site_refinement_flags_adp
_atom_site_refinement_flags_occupancy
_atom_site_disorder_assembly
_atom_site_disorder_group
Cd1 Cd 0.26555(4) 0.500000 0.500000 0.02745(13) Uani 1 2 d S T P . .
Cd2 Cd 0.59258(4) 0.500000 0.500000 0.02778(13) Uani 1 2 d S T P . .
P1 P 0.43447(13) 0.61791(4) 0.49518(4) 0.0277(3) Uani 1 1 d . . . . .
O1 O 0.1042(4) 0.43913(18) 0.49819(18) 0.0717(15) Uani 1 1 d . . . . .
H1A H 0.048532 0.443986 0.475600 0.108 Uiso 1 1 d R U . . .
H1B H 0.050571 0.442651 0.521130 0.108 Uiso 1 1 d R U . . .
O2 O 0.4291(3) 0.55822(10) 0.49907(14) 0.0315(6) Uani 1 1 d . . . . .
O3 O 0.7471(4) 0.56334(16) 0.49465(16) 0.0453(11) Uani 1 1 d . . . . .
H3A H 0.717046 0.594667 0.499727 0.068 Uiso 1 1 d R U . . .
H3B H 0.803273 0.559338 0.514591 0.068 Uiso 1 1 d R U . . .
O4 O 0.3487(5) 0.64105(18) 0.46319(16) 0.0543(14) Uani 1 1 d . . . . .
O5 O 0.5670(4) 0.63640(14) 0.49035(11) 0.0427(10) Uani 1 1 d D . . . .
O6 O 0.3904(4) 0.63657(15) 0.54157(13) 0.0392(11) Uani 1 1 d . . . . .
O7 O 0.2000(4) 0.67781(14) 0.59559(12) 0.0396(9) Uani 1 1 d . . . . .
O8 O 0.0832(4) 0.77049(16) 0.54871(14) 0.0531(12) Uani 1 1 d . . . . .
H8 H 0.080998 0.797080 0.534162 0.080 Uiso 1 1 calc R U . . .
O9 O 0.1602(6) 0.81255(18) 0.62575(17) 0.0717(16) Uani 1 1 d . . . . .
H9 H 0.091393 0.815825 0.614982 0.108 Uiso 1 1 calc R U . . .
O10 O 0.0082(4) 0.71162(17) 0.69507(12) 0.0479(11) Uani 1 1 d . . . . .
O11 O 0.3164(5) 0.6674(3) 0.78426(15) 0.099(2) Uani 1 1 d . . . . .
N3 N 0.1704(5) 0.4662(2) 0.27081(14) 0.0509(14) Uani 1 1 d . . . . .
N4 N 0.1562(5) 0.4783(2) 0.22752(14) 0.0524(15) Uani 1 1 d . . . . .
C2 C 0.2296(5) 0.54946(15) 0.36151(12) 0.056(2) Uani 1 1 d G . . . .
H2 H 0.226895 0.581393 0.347361 0.067 Uiso 1 1 calc R U . . .
C1 C 0.2468(5) 0.54829(15) 0.40503(12) 0.058(3) Uani 1 1 d G . . . .
H1 H 0.255696 0.579440 0.420002 0.070 Uiso 1 1 calc R U . . .
N1 N 0.2508(3) 0.50055(19) 0.42618(6) 0.0348(9) Uani 1 1 d G . . . .
C5 C 0.2376(5) 0.45399(15) 0.40381(12) 0.0390(18) Uani 1 1 d G . . . .
H5 H 0.240289 0.422050 0.417963 0.047 Uiso 1 1 calc R U . . .
C4 C 0.2203(5) 0.45516(16) 0.36029(12) 0.0447(18) Uani 1 1 d G . . . .
H4 H 0.211487 0.424002 0.345321 0.054 Uiso 1 1 calc R U . . .
C3 C 0.2163(3) 0.5029(2) 0.33914(6) 0.0376(11) Uani 1 1 d G . . . .
C6 C 0.1953(6) 0.5063(3) 0.29286(16) 0.0485(16) Uani 1 1 d . . . . .
H6 H 0.200502 0.538777 0.279682 0.058 Uiso 1 1 calc R U . . .
C7 C 0.0917(4) 0.49060(12) 0.09440(10) 0.0584(19) Uani 1 1 d G . . . .
H7 H 0.092064 0.522336 0.079928 0.070 Uiso 1 1 calc R U . . .
C8 C 0.1097(4) 0.48978(12) 0.13789(10) 0.0471(17) Uani 1 1 d G . . . .
H8A H 0.122212 0.520964 0.152514 0.057 Uiso 1 1 calc R U . . .
C9 C 0.1091(4) 0.44235(15) 0.15952(7) 0.0403(14) Uani 1 1 d G . . . .
C10 C 0.0904(4) 0.39574(12) 0.13766(10) 0.0427(15) Uani 1 1 d G . . . .
H10 H 0.090030 0.364008 0.152137 0.051 Uiso 1 1 calc R U . . .
C11 C 0.0724(4) 0.39656(12) 0.09417(10) 0.0531(16) Uani 1 1 d G . . . .
H11 H 0.059881 0.365379 0.079550 0.064 Uiso 1 1 calc R U . . .
N5 N 0.0730(4) 0.44399(15) 0.07254(7) 0.0507(13) Uani 1 1 d G . . . .
C12 C 0.1265(6) 0.4393(3) 0.20595(18) 0.0441(15) Uani 1 1 d . . . . .
H12 H 0.114877 0.407251 0.219436 0.053 Uiso 1 1 calc R U . . .
C25 C 0.3707(6) 0.6915(2) 0.5488(2) 0.0433(16) Uani 1 1 d . . . . .
H25 H 0.432689 0.716836 0.548094 0.052 Uiso 1 1 calc R U . . .
C26 C 0.2363(5) 0.7024(2) 0.55751(17) 0.0316(12) Uani 1 1 d . . . . .
H26 H 0.186613 0.687875 0.534355 0.038 Uiso 1 1 calc R U . . .
C27 C 0.2069(6) 0.7609(2) 0.56165(19) 0.0389(13) Uani 1 1 d . . . . .
H27 H 0.266600 0.782722 0.546316 0.047 Uiso 1 1 calc R U . . .
C28 C 0.2170(7) 0.7681(2) 0.60993(19) 0.0459(15) Uani 1 1 d . . . . .
H28 H 0.304998 0.768847 0.617732 0.055 Uiso 1 1 calc R U . . .
C29 C 0.1611(6) 0.7172(2) 0.62558(17) 0.0370(14) Uani 1 1 d . . . . .
H29 H 0.070413 0.719978 0.625328 0.044 Uiso 1 1 calc R U . . .
C30 C 0.1220(3) 0.70435(16) 0.70115(10) 0.0411(14) Uani 1 1 d G . . . .
N8 N 0.1652(3) 0.69272(17) 0.74147(9) 0.0534(15) Uani 1 1 d G . . . .
H8B H 0.115786 0.694523 0.762757 0.064 Uiso 1 1 calc R U . . .
C31 C 0.2883(4) 0.6782(2) 0.74737(9) 0.076(2) Uani 1 1 d G . . . .
C32 C 0.3682(3) 0.6753(2) 0.71296(12) 0.090(3) Uani 1 1 d G . . . .
H32 H 0.450599 0.665541 0.716907 0.108 Uiso 1 1 calc R U . . .
C33 C 0.3250(3) 0.68689(19) 0.67264(10) 0.064(2) Uani 1 1 d G . . . .
H33 H 0.378448 0.684944 0.649622 0.077 Uiso 1 1 calc R U . . .
N7 N 0.2019(3) 0.70143(16) 0.66674(8) 0.0455(13) Uani 1 1 d G . . . .
N6 N 0.517(3) 0.5150(11) 0.7302(9) 0.045(5) Uani 0.5 1 d . . P A -1
N9 N 0.509(3) 0.5011(12) 0.7724(9) 0.051(5) Uani 0.5 1 d . . P A -1
C14 C 0.5922(11) 0.4438(3) 0.6362(3) 0.049(4) Uani 0.5 1 d G . P A -1
H14 H 0.600561 0.411353 0.649266 0.058 Uiso 0.5 1 calc R U P A -1
C13 C 0.6038(11) 0.4479(3) 0.5926(2) 0.039(4) Uani 0.5 1 d G . P A -1
H13 H 0.619929 0.418232 0.576456 0.047 Uiso 0.5 1 calc R U P A -1
N2 N 0.5913(11) 0.4965(4) 0.57306(17) 0.030(3) Uani 0.5 1 d G . P A -1
C17 C 0.5672(12) 0.5409(3) 0.5972(2) 0.040(4) Uani 0.5 1 d G . P A -1
H17 H 0.558800 0.573357 0.584094 0.048 Uiso 0.5 1 calc R U P A -1
C16 C 0.5556(13) 0.5368(3) 0.6408(2) 0.046(4) Uani 0.5 1 d G . P A -1
H16 H 0.539432 0.566479 0.656903 0.055 Uiso 0.5 1 calc R U P A -1
C15 C 0.5681(12) 0.4882(4) 0.66030(17) 0.033(3) Uani 0.5 1 d G . P A -1
C18 C 0.5474(18) 0.4801(6) 0.7064(4) 0.058(4) Uani 0.5 1 d . . P A -1
H18 H 0.557896 0.446541 0.717423 0.070 Uiso 0.5 1 calc R U P A -1
C21 C 0.4429(12) 0.5270(4) 0.84150(17) 0.038(3) Uani 0.5 1 d G . P A -1
C20 C 0.4176(11) 0.5694(3) 0.8677(2) 0.038(3) Uani 0.5 1 d G . P A -1
H20 H 0.412276 0.602982 0.856411 0.046 Uiso 0.5 1 calc R U P A -1
C19 C 0.4002(13) 0.5616(3) 0.9108(2) 0.044(5) Uani 0.5 1 d G . P A -1
H19 H 0.383272 0.589987 0.928301 0.052 Uiso 0.5 1 calc R U P A -1
N10 N 0.4081(15) 0.5114(4) 0.92765(18) 0.047(5) Uani 0.5 1 d G . P A -1
C23 C 0.4334(13) 0.4690(3) 0.9014(2) 0.035(3) Uani 0.5 1 d G . P A -1
H23 H 0.438671 0.435392 0.912737 0.041 Uiso 0.5 1 calc R U P A -1
C22 C 0.4508(11) 0.4768(3) 0.8584(2) 0.038(3) Uani 0.5 1 d G . P A -1
H22 H 0.467675 0.448385 0.840847 0.045 Uiso 0.5 1 calc R U P A -1
C24 C 0.4588(12) 0.5350(6) 0.7957(3) 0.040(3) Uani 0.5 1 d . . P A -1
H24 H 0.430794 0.566052 0.783661 0.048 Uiso 0.5 1 calc R U P A -1
O13 O 0.6939(6) 0.6901(3) 0.5552(2) 0.094(2) Uani 1 1 d G . . . .
H13A H 0.769877 0.697089 0.550669 0.142 Uiso 1 1 d G U . . .
H13B H 0.672193 0.671403 0.534261 0.142 Uiso 1 1 d DG U . . .
O14 O 0.4146(10) 0.6687(4) 0.3830(2) 0.166(4) Uani 1 1 d G U . . .
H14A H 0.386251 0.699830 0.381785 0.249 Uiso 1 1 d G U . . .
H14B H 0.395234 0.658187 0.407613 0.249 Uiso 1 1 d G U . . .
O12 O -0.0790(7) 0.6951(2) 0.5187(2) 0.0945(19) Uani 1 1 d G . . . .
H12A H -0.051084 0.675578 0.499084 0.142 Uiso 1 1 d G U . . .
H12B H -0.033760 0.722348 0.517734 0.142 Uiso 1 1 d G U . . .

loop_
_atom_site_aniso_label
_atom_site_aniso_U_11
_atom_site_aniso_U_22
_atom_site_aniso_U_33
_atom_site_aniso_U_23
_atom_site_aniso_U_13
_atom_site_aniso_U_12
Cd1 0.0284(2) 0.0341(3) 0.0198(2) 0.0009(4) 0.000 0.000
Cd2 0.0288(3) 0.0386(3) 0.01590(19) -0.0007(3) 0.000 0.000
P1 0.0355(6) 0.0232(5) 0.0245(7) 0.0001(6) 0.0021(8) -0.0017(5)
O1 0.073(3) 0.096(3) 0.046(2) 0.017(4) -0.025(4) -0.047(3)
O2 0.0320(15) 0.0221(14) 0.0402(16) 0.002(2) -0.002(4) -0.0012(13)
O3 0.043(2) 0.055(2) 0.038(3) 0.003(2) 0.002(2) -0.0079(17)
O4 0.065(3) 0.042(3) 0.055(3) 0.010(2) -0.021(3) 0.002(2)
O5 0.044(2) 0.038(2) 0.047(3) -0.0008(16) 0.013(2) -0.0059(18)
O6 0.051(3) 0.0217(19) 0.045(2) 0.0036(17) 0.019(2) 0.0095(18)
O7 0.050(3) 0.030(2) 0.038(2) -0.0003(18) 0.0032(19) 0.0055(19)
O8 0.059(3) 0.038(2) 0.062(3) 0.014(2) -0.004(2) 0.014(2)
O9 0.107(5) 0.047(3) 0.061(3) -0.014(2) 0.010(3) 0.025(3)
O10 0.038(2) 0.073(3) 0.033(2) 0.002(2) 0.0083(18) 0.005(2)
O11 0.052(3) 0.208(7) 0.037(3) -0.002(4) -0.018(2) 0.004(4)
N3 0.060(4) 0.077(4) 0.016(2) 0.003(2) -0.004(2) -0.004(3)
N4 0.057(4) 0.079(4) 0.021(2) -0.002(2) -0.006(2) -0.007(3)
C2 0.102(7) 0.040(4) 0.025(3) 0.002(3) -0.017(4) -0.010(4)
C1 0.089(8) 0.044(5) 0.043(4) -0.003(4) -0.004(4) 0.010(5)
N1 0.034(2) 0.042(2) 0.028(2) 0.010(3) -0.0014(14) 0.004(4)
C5 0.047(5) 0.045(4) 0.026(3) -0.009(3) -0.009(3) 0.016(4)
C4 0.048(5) 0.046(4) 0.041(4) -0.012(3) 0.000(3) 0.008(4)
C3 0.037(3) 0.049(3) 0.027(2) 0.007(3) -0.0031(19) -0.004(4)
C6 0.061(4) 0.060(5) 0.024(2) -0.004(3) -0.001(2) -0.019(4)
C7 0.067(5) 0.072(5) 0.035(3) 0.007(3) -0.001(3) 0.009(4)
C8 0.050(3) 0.053(5) 0.038(3) -0.009(3) -0.003(2) -0.002(3)
C9 0.039(3) 0.059(4) 0.023(3) -0.003(3) -0.002(2) -0.001(3)
C10 0.048(4) 0.039(3) 0.041(3) -0.004(3) 0.004(3) -0.009(3)
C11 0.059(4) 0.068(4) 0.032(3) -0.002(3) 0.013(3) -0.003(4)
N5 0.064(4) 0.060(3) 0.029(2) -0.010(2) 0.001(3) -0.004(3)
C12 0.052(4) 0.051(4) 0.029(3) 0.004(3) 0.002(3) -0.006(3)
C25 0.044(4) 0.027(3) 0.059(4) -0.003(3) 0.024(3) 0.000(3)
C26 0.040(3) 0.033(3) 0.022(3) 0.003(2) -0.004(2) 0.000(3)
C27 0.040(3) 0.028(3) 0.048(3) 0.005(3) 0.009(3) 0.004(3)
C28 0.071(4) 0.021(3) 0.045(4) -0.012(3) 0.009(3) 0.002(3)
C29 0.042(3) 0.035(3) 0.034(3) 0.006(2) 0.012(2) 0.015(3)
C30 0.037(3) 0.048(4) 0.038(3) 0.000(3) 0.008(3) -0.001(3)
N8 0.038(3) 0.098(5) 0.024(3) 0.005(3) 0.009(2) -0.006(3)
C31 0.040(4) 0.132(7) 0.055(5) 0.032(5) 0.005(4) 0.010(5)
C32 0.046(4) 0.198(10) 0.026(3) 0.006(5) 0.011(3) 0.023(6)
C33 0.046(4) 0.091(6) 0.056(4) 0.012(4) 0.009(3) 0.026(4)
N7 0.041(3) 0.070(4) 0.026(2) -0.008(2) 0.003(2) 0.001(3)
N6 0.035(12) 0.083(13) 0.018(5) -0.007(7) 0.000(7) -0.007(9)
N9 0.048(13) 0.085(14) 0.020(5) 0.000(8) -0.003(7) 0.030(9)
C14 0.070(12) 0.039(7) 0.037(6) -0.007(5) 0.001(7) -0.004(7)
C13 0.041(11) 0.043(8) 0.033(6) -0.010(5) 0.013(6) 0.005(6)
N2 0.019(7) 0.056(7) 0.016(6) -0.002(5) -0.005(5) -0.004(7)
C17 0.055(11) 0.048(8) 0.018(5) 0.008(5) 0.002(7) 0.000(8)
C16 0.073(13) 0.046(7) 0.019(6) 0.000(5) 0.001(7) 0.010(8)
C15 0.037(6) 0.039(7) 0.025(5) -0.008(4) -0.001(5) -0.008(6)
C18 0.069(12) 0.072(8) 0.033(6) 0.003(5) 0.013(7) 0.001(8)
C21 0.042(8) 0.050(7) 0.021(5) -0.006(5) -0.010(6) 0.005(7)
C20 0.041(7) 0.048(6) 0.025(5) -0.001(5) -0.004(5) 0.008(7)
C19 0.066(13) 0.042(7) 0.023(5) -0.006(5) 0.003(6) 0.013(7)
N10 0.069(15) 0.038(6) 0.035(9) -0.002(4) 0.004(9) 0.014(6)
C23 0.048(10) 0.034(7) 0.022(5) -0.003(5) -0.006(6) 0.026(7)
C22 0.029(8) 0.055(7) 0.028(6) 0.005(5) 0.001(6) 0.015(6)
C24 0.034(8) 0.070(9) 0.016(5) 0.003(5) -0.002(5) 0.014(6)
O13 0.077(5) 0.124(6) 0.082(4) -0.014(4) -0.012(4) -0.022(4)
O14 0.173(8) 0.237(9) 0.089(5) 0.040(6) -0.041(5) -0.130(8)
O12 0.090(5) 0.076(4) 0.117(5) 0.028(3) -0.012(4) -0.006(4)

loop_
_atom_type_symbol
_atom_type_description
_atom_type_scat_dispersion_real
_atom_type_scat_dispersion_imag
_atom_type_scat_source
C C 0.0033 0.0016 'International Tables Vol C Tables 4.2.6.8 and 6.1.1.4'
H H 0.0000 0.0000 'International Tables Vol C Tables 4.2.6.8 and 6.1.1.4'
Cd Cd -0.8075 1.2024 'International Tables Vol C Tables 4.2.6.8 and 6.1.1.4'
N N 0.0061 0.0033 'International Tables Vol C Tables 4.2.6.8 and 6.1.1.4'
O O 0.0106 0.0060 'International Tables Vol C Tables 4.2.6.8 and 6.1.1.4'
P P 0.1023 0.0942 'International Tables Vol C Tables 4.2.6.8 and 6.1.1.4'

loop_
_geom_angle_atom_site_label_1
_geom_angle_atom_site_label_2
_geom_angle_atom_site_label_3
_geom_angle
_geom_angle_site_symmetry_1
_geom_angle_site_symmetry_3
_geom_angle_publ_flag
O1 Cd1 O1 83.6(3) 4_566 . ?
O1 Cd1 N1 88.28(17) 4_566 . ?
O1 Cd1 N1 88.3(4) . 4_566 ?
O1 Cd1 N1 85.93(17) . . ?
O1 Cd1 N1 85.9(4) 4_566 4_566 ?
O2 Cd1 O1 177.30(18) . . ?
O2 Cd1 O1 98.14(15) 4_566 . ?
O2 Cd1 O1 98.14(15) . 4_566 ?
O2 Cd1 O1 177.31(18) 4_566 4_566 ?
O2 Cd1 O2 80.24(15) 4_566 . ?
O2 Cd1 N1 92.02(15) . . ?
O2 Cd1 N1 92.0(3) 4_566 4_566 ?
O2 Cd1 N1 93.92(15) 4_566 . ?
O2 Cd1 N1 93.9(4) . 4_566 ?
N1 Cd1 N1 172.2(3) 4_566 . ?
O2 Cd2 O2 80.29(14) . 4_566 ?
O2 Cd2 O3 95.66(13) 4_566 4_566 ?
O2 Cd2 O3 174.73(16) . 4_566 ?
O2 Cd2 O3 95.66(13) . . ?
O2 Cd2 O3 174.73(16) 4_566 . ?
O2 Cd2 N2 87.6(3) 4_566 . ?
O2 Cd2 N2 91.9(3) . . ?
O3 Cd2 O3 88.6(2) 4_566 . ?
N2 Cd2 O3 84.5(3) . 4_566 ?
N2 Cd2 O3 96.0(3) . . ?
O2 P1 O6 102.1(2) . . ?
O4 P1 O2 115.2(3) . . ?
O4 P1 O5 113.1(3) . . ?
O4 P1 O6 108.5(3) . . ?
O5 P1 O2 110.8(2) . . ?
O5 P1 O6 106.1(2) . . ?
Cd1 O1 H1A 114.0 . . ?
Cd1 O1 H1B 112.3 . . ?
H1A O1 H1B 100.6 . . ?
Cd2 O2 Cd1 99.73(10) . . ?
P1 O2 Cd1 132.18(18) . . ?
P1 O2 Cd2 127.91(18) . . ?
Cd2 O3 H3A 110.8 . . ?
Cd2 O3 H3B 111.1 . . ?
H3A O3 H3B 103.2 . . ?
C25 O6 P1 118.4(4) . . ?
C26 O7 C29 109.4(4) . . ?
C27 O8 H8 109.5 . . ?
C28 O9 H9 109.5 . . ?
C6 N3 N4 112.5(6) . . ?
C12 N4 N3 112.6(5) . . ?
C1 C2 H2 120.0 . . ?
C1 C2 C3 120.0 . . ?
C3 C2 H2 120.0 . . ?
C2 C1 H1 120.0 . . ?
N1 C1 C2 120.0 . . ?
N1 C1 H1 120.0 . . ?
C1 N1 Cd1 119.2(2) . . ?
C5 N1 Cd1 120.7(2) . . ?
C5 N1 C1 120.0 . . ?
N1 C5 H5 120.0 . . ?
N1 C5 C4 120.0 . . ?
C4 C5 H5 120.0 . . ?
C5 C4 H4 120.0 . . ?
C3 C4 C5 120.0 . . ?
C3 C4 H4 120.0 . . ?
C2 C3 C6 117.9(5) . . ?
C4 C3 C2 120.0 . . ?
C4 C3 C6 122.0(5) . . ?
N3 C6 C3 122.0(6) . . ?
N3 C6 H6 119.0 . . ?
C3 C6 H6 119.0 . . ?
C8 C7 H7 120.0 . . ?
C8 C7 N5 120.0 . . ?
N5 C7 H7 120.0 . . ?
C7 C8 H8A 120.0 . . ?
C9 C8 C7 120.0 . . ?
C9 C8 H8A 120.0 . . ?
C8 C9 C12 122.2(3) . . ?
C10 C9 C8 120.0 . . ?
C10 C9 C12 117.8(3) . . ?
C9 C10 H10 120.0 . . ?
C9 C10 C11 120.0 . . ?
C11 C10 H10 120.0 . . ?
C10 C11 H11 120.0 . . ?
N5 C11 C10 120.0 . . ?
N5 C11 H11 120.0 . . ?
C11 N5 C7 120.0 . . ?
N4 C12 C9 122.1(5) . . ?
N4 C12 H12 118.9 . . ?
C9 C12 H12 118.9 . . ?
O6 C25 H25 124.7 . . ?
O6 C25 C26 110.7(5) . . ?
C26 C25 H25 124.7 . . ?
O7 C26 C25 110.0(5) . . ?
O7 C26 H26 108.6 . . ?
O7 C26 C27 107.6(4) . . ?
C25 C26 H26 108.6 . . ?
C25 C26 C27 113.3(5) . . ?
C27 C26 H26 108.6 . . ?
O8 C27 C26 109.8(5) . . ?
O8 C27 H27 112.1 . . ?
O8 C27 C28 109.4(5) . . ?
C26 C27 H27 112.1 . . ?
C26 C27 C28 100.7(4) . . ?
C28 C27 H27 112.1 . . ?
O9 C28 C27 115.1(5) . . ?
O9 C28 H28 108.7 . . ?
O9 C28 C29 114.1(6) . . ?
C27 C28 H28 108.7 . . ?
C29 C28 C27 101.2(5) . . ?
C29 C28 H28 108.7 . . ?
O7 C29 C28 105.4(4) . . ?
O7 C29 H29 109.5 . . ?
C28 C29 H29 109.5 . . ?
N7 C29 O7 108.2(4) . . ?
N7 C29 C28 114.7(5) . . ?
N7 C29 H29 109.5 . . ?
O10 C30 N8 120.0(3) . . ?
O10 C30 N7 119.5(3) . . ?
N8 C30 N7 120.0 . . ?
C30 N8 H8B 120.0 . . ?
C30 N8 C31 120.0 . . ?
C31 N8 H8B 120.0 . . ?
O11 C31 N8 114.8(4) . . ?
O11 C31 C32 125.2(4) . . ?
C32 C31 N8 120.0 . . ?
C31 C32 H32 120.0 . . ?
C31 C32 C33 120.0 . . ?
C33 C32 H32 120.0 . . ?
C32 C33 H33 120.0 . . ?
N7 C33 C32 120.0 . . ?
N7 C33 H33 120.0 . . ?
C30 N7 C29 120.5(3) . . ?
C33 N7 C29 119.3(3) . . ?
C33 N7 C30 120.0 . . ?
C18 N6 N9 115(3) . . ?
C24 N9 N6 115(3) . . ?
C13 C14 H14 120.0 . . ?
C13 C14 C15 120.0 . . ?
C15 C14 H14 120.0 . . ?
C14 C13 H13 120.0 . . ?
N2 C13 C14 120.0 . . ?
N2 C13 H13 120.0 . . ?
C13 N2 Cd2 118.6(5) . . ?
C13 N2 C17 120.0 . . ?
C17 N2 Cd2 121.2(5) . . ?
N2 C17 H17 120.0 . . ?
N2 C17 C16 120.0 . . ?
C16 C17 H17 120.0 . . ?
C17 C16 H16 120.0 . . ?
C15 C16 C17 120.0 . . ?
C15 C16 H16 120.0 . . ?
C14 C15 C18 116.8(9) . . ?
C16 C15 C14 120.0 . . ?
C16 C15 C18 123.0(9) . . ?
N6 C18 C15 123.1(19) . . ?
N6 C18 H18 118.5 . . ?
C15 C18 H18 118.5 . . ?
C20 C21 C22 120.0 . . ?
C20 C21 C24 120.1(8) . . ?
C22 C21 C24 119.9(8) . . ?
C21 C20 H20 120.0 . . ?
C19 C20 C21 120.0 . . ?
C19 C20 H20 120.0 . . ?
C20 C19 H19 120.0 . . ?
C20 C19 N10 120.0 . . ?
N10 C19 H19 120.0 . . ?
C23 N10 C19 120.0 . . ?
N10 C23 H23 120.0 . . ?
N10 C23 C22 120.0 . . ?
C22 C23 H23 120.0 . . ?
C21 C22 H22 120.0 . . ?
C23 C22 C21 120.0 . . ?
C23 C22 H22 120.0 . . ?
N9 C24 C21 122.0(15) . . ?
N9 C24 H24 119.0 . . ?
C21 C24 H24 119.0 . . ?
H13A O13 H13B 104.5 . . ?
H14A O14 H14B 104.4 . . ?
H12A O12 H12B 104.4 . . ?

loop_
_geom_bond_atom_site_label_1
_geom_bond_atom_site_label_2
_geom_bond_distance
_geom_bond_site_symmetry_2
_geom_bond_publ_flag
Cd1 O1 2.332(4) . ?
Cd1 O1 2.332(4) 4_566 ?
Cd1 O2 2.305(3) 4_566 ?
Cd1 O2 2.305(3) . ?
Cd1 N1 2.341(2) 4_566 ?
Cd1 N1 2.341(2) . ?
Cd2 O2 2.304(3) . ?
Cd2 O2 2.304(3) 4_566 ?
Cd2 O3 2.326(4) . ?
Cd2 O3 2.326(4) 4_566 ?
Cd2 N2 2.314(6) . ?
P1 O2 1.529(3) . ?
P1 O4 1.492(5) . ?
P1 O5 1.512(4) . ?
P1 O6 1.614(4) . ?
O1 H1A 0.9412 . ?
O1 H1B 0.9319 . ?
O3 H3A 0.8771 . ?
O3 H3B 0.8802 . ?
O6 C25 1.435(7) . ?
O7 C26 1.413(6) . ?
O7 C29 1.445(6) . ?
O8 H8 0.8200 . ?
O8 C27 1.415(7) . ?
O9 H9 0.8200 . ?
O9 C28 1.383(7) . ?
O10 C30 1.255(5) . ?
O11 C31 1.237(5) . ?
N3 N4 1.412(6) . ?
N3 C6 1.265(8) . ?
N4 C12 1.248(7) . ?
C2 H2 0.9300 . ?
C2 C1 1.3900 . ?
C2 C3 1.3900 . ?
C1 H1 0.9300 . ?
C1 N1 1.3900 . ?
N1 C5 1.3900 . ?
C5 H5 0.9300 . ?
C5 C4 1.3900 . ?
C4 H4 0.9300 . ?
C4 C3 1.3900 . ?
C3 C6 1.484(5) . ?
C6 H6 0.9300 . ?
C7 H7 0.9300 . ?
C7 C8 1.3900 . ?
C7 N5 1.3900 . ?
C8 H8A 0.9300 . ?
C8 C9 1.3900 . ?
C9 C10 1.3900 . ?
C9 C12 1.483(6) . ?
C10 H10 0.9300 . ?
C10 C11 1.3900 . ?
C11 H11 0.9300 . ?
C11 N5 1.3900 . ?
C12 H12 0.9300 . ?
C25 H25 0.9300 . ?
C25 C26 1.500(8) . ?
C26 H26 0.9800 . ?
C26 C27 1.530(8) . ?
C27 H27 0.9800 . ?
C27 C28 1.543(8) . ?
C28 H28 0.9800 . ?
C28 C29 1.512(8) . ?
C29 H29 0.9800 . ?
C29 N7 1.432(6) . ?
C30 N8 1.3900 . ?
C30 N7 1.3900 . ?
N8 H8B 0.8600 . ?
N8 C31 1.3900 . ?
C31 C32 1.3900 . ?
C32 H32 0.9300 . ?
C32 C33 1.3900 . ?
C33 H33 0.9300 . ?
C33 N7 1.3900 . ?
N6 N9 1.385(17) . ?
N6 C18 1.21(3) . ?
N9 C24 1.26(3) . ?
C14 H14 0.9300 . ?
C14 C13 1.3900 . ?
C14 C15 1.3900 . ?
C13 H13 0.9300 . ?
C13 N2 1.3900 . ?
N2 C17 1.3900 . ?
C17 H17 0.9300 . ?
C17 C16 1.3900 . ?
C16 H16 0.9300 . ?
C16 C15 1.3900 . ?
C15 C18 1.491(15) . ?
C18 H18 0.9300 . ?
C21 C20 1.3900 . ?
C21 C22 1.3900 . ?
C21 C24 1.473(12) . ?
C20 H20 0.9300 . ?
C20 C19 1.3900 . ?
C19 H19 0.9300 . ?
C19 N10 1.3900 . ?
N10 C23 1.3900 . ?
C23 H23 0.9300 . ?
C23 C22 1.3900 . ?
C22 H22 0.9300 . ?
C24 H24 0.9300 . ?
O13 H13A 0.8498 . ?
O13 H13B 0.8496 . ?
O14 H14A 0.8502 . ?
O14 H14B 0.8500 . ?
O12 H12A 0.8515 . ?
O12 H12B 0.8496 . ?

loop_
_geom_hbond_atom_site_label_D
_geom_hbond_atom_site_label_H
_geom_hbond_atom_site_label_A
_geom_hbond_distance_DH
_geom_hbond_distance_HA
_geom_hbond_distance_DA
_geom_hbond_angle_DHA
_geom_hbond_site_symmetry_A
_geom_hbond_publ_flag
O3 H3A O5 0.88 1.96 2.694(6) 140.6 . yes
O8 H8 O5 0.82 1.87 2.683(5) 170.0 8_466 yes
O9 H9 O14 0.82 1.95 2.703(12) 153.1 8_466 yes
N8 H8B O10 0.86 1.94 2.785(5) 168.1 3_556 yes

loop_
_geom_torsion_atom_site_label_1
_geom_torsion_atom_site_label_2
_geom_torsion_atom_site_label_3
_geom_torsion_atom_site_label_4
_geom_torsion
_geom_torsion_site_symmetry_1
_geom_torsion_site_symmetry_2
_geom_torsion_site_symmetry_3
_geom_torsion_site_symmetry_4
_geom_torsion_publ_flag
Cd1 N1 C5 C4 175.5(2) . . . . ?
Cd2 N2 C17 C16 174.0(8) . . . . ?
P1 O6 C25 C26 114.3(5) . . . . ?
O2 P1 O6 C25 -173.3(4) . . . . ?
O4 P1 O2 Cd1 -42.3(4) . . . . ?
O4 P1 O2 Cd2 131.8(3) . . . . ?
O4 P1 O6 C25 -51.3(5) . . . . ?
O5 P1 O2 Cd1 -172.3(3) . . . . ?
O5 P1 O2 Cd2 1.8(4) . . . . ?
O5 P1 O6 C25 70.6(5) . . . . ?
O6 P1 O2 Cd1 75.0(4) . . . . ?
O6 P1 O2 Cd2 -110.8(3) . . . . ?
O6 C25 C26 O7 64.6(6) . . . . ?
O6 C25 C26 C27 -174.9(5) . . . . ?
O7 C26 C27 O8 -87.5(5) . . . . ?
O7 C26 C27 C28 27.8(6) . . . . ?
O7 C29 N7 C30 -134.4(4) . . . . ?
O7 C29 N7 C33 50.5(6) . . . . ?
O8 C27 C28 O9 -45.8(7) . . . . ?
O8 C27 C28 C29 77.8(6) . . . . ?
O9 C28 C29 O7 160.3(5) . . . . ?
O9 C28 C29 N7 -80.8(7) . . . . ?
O10 C30 N8 C31 171.9(5) . . . . ?
O10 C30 N7 C29 13.0(5) . . . . ?
O10 C30 N7 C33 -171.9(5) . . . . ?
O11 C31 C32 C33 178.1(7) . . . . ?
N3 N4 C12 C9 -178.7(5) . . . . ?
N4 N3 C6 C3 -178.9(5) . . . . ?
C2 C1 N1 Cd1 -175.60(19) . . . . ?
C2 C1 N1 C5 0.0 . . . . ?
C2 C3 C6 N3 -173.1(6) . . . . ?
C1 C2 C3 C4 0.0 . . . . ?
C1 C2 C3 C6 178.6(4) . . . . ?
C1 N1 C5 C4 0.0 . . . . ?
N1 C5 C4 C3 0.0 . . . . ?
C5 C4 C3 C2 0.0 . . . . ?
C5 C4 C3 C6 -178.6(4) . . . . ?
C4 C3 C6 N3 5.5(8) . . . . ?
C3 C2 C1 N1 0.0 . . . . ?
C6 N3 N4 C12 -177.1(6) . . . . ?
C7 C8 C9 C10 0.0 . . . . ?
C7 C8 C9 C12 -179.3(4) . . . . ?
C8 C7 N5 C11 0.0 . . . . ?
C8 C9 C10 C11 0.0 . . . . ?
C8 C9 C12 N4 -8.1(8) . . . . ?
C9 C10 C11 N5 0.0 . . . . ?
C10 C9 C12 N4 172.6(5) . . . . ?
C10 C11 N5 C7 0.0 . . . . ?
N5 C7 C8 C9 0.0 . . . . ?
C12 C9 C10 C11 179.3(4) . . . . ?
C25 C26 C27 O8 150.7(5) . . . . ?
C25 C26 C27 C28 -94.0(6) . . . . ?
C26 O7 C29 C28 -19.5(6) . . . . ?
C26 O7 C29 N7 -142.6(4) . . . . ?
C26 C27 C28 O9 -161.4(6) . . . . ?
C26 C27 C28 C29 -37.9(6) . . . . ?
C27 C28 C29 O7 36.1(6) . . . . ?
C27 C28 C29 N7 154.9(5) . . . . ?
C28 C29 N7 C30 108.3(5) . . . . ?
C28 C29 N7 C33 -66.9(5) . . . . ?
C29 O7 C26 C25 118.0(5) . . . . ?
C29 O7 C26 C27 -5.9(6) . . . . ?
C30 N8 C31 O11 -178.3(6) . . . . ?
C30 N8 C31 C32 0.0 . . . . ?
N8 C30 N7 C29 -175.1(5) . . . . ?
N8 C30 N7 C33 0.0 . . . . ?
N8 C31 C32 C33 0.0 . . . . ?
C31 C32 C33 N7 0.0 . . . . ?
C32 C33 N7 C29 175.1(4) . . . . ?
C32 C33 N7 C30 0.0 . . . . ?
N7 C30 N8 C31 0.0 . . . . ?
N6 N9 C24 C21 -179.6(14) . . . . ?
N9 N6 C18 C15 -176.5(15) . . . . ?
C14 C13 N2 Cd2 -174.2(8) . . . . ?
C14 C13 N2 C17 0.0 . . . . ?
C14 C15 C18 N6 -174.9(19) . . . . ?
C13 C14 C15 C16 0.0 . . . . ?
C13 C14 C15 C18 175.5(13) . . . . ?
C13 N2 C17 C16 0.0 . . . . ?
N2 C17 C16 C15 0.0 . . . . ?
C17 C16 C15 C14 0.0 . . . . ?
C17 C16 C15 C18 -175.2(14) . . . . ?
C16 C15 C18 N6 0(3) . . . . ?
C15 C14 C13 N2 0.0 . . . . ?
C18 N6 N9 C24 -169(3) . . . . ?
C21 C20 C19 N10 0.0 . . . . ?
C20 C21 C22 C23 0.0 . . . . ?
C20 C21 C24 N9 163(2) . . . . ?
C20 C19 N10 C23 0.0 . . . . ?
C19 N10 C23 C22 0.0 . . . . ?
N10 C23 C22 C21 0.0 . . . . ?
C22 C21 C20 C19 0.0 . . . . ?
C22 C21 C24 N9 -18(3) . . . . ?
C24 C21 C20 C19 178.8(13) . . . . ?
C24 C21 C22 C23 -178.8(12) . . . . ?

loop_
_smtbx_masks_void_nr
_smtbx_masks_void_average_x
_smtbx_masks_void_average_y
_smtbx_masks_void_average_z
_smtbx_masks_void_volume
_smtbx_masks_void_count_electrons
_smtbx_masks_void_content
1 -0.713 0.172 0.250 541.1 158.3 ?
2 0.200 0.328 0.750 541.1 158.3 ?
3 -0.793 0.672 0.250 541.1 158.3 ?
4 -0.767 0.828 0.750 541.1 158.3 ?
